data_7028385
loop_
_publ_author_name
'Mirzaei, Masoud'
'Eshtiagh-Hosseini, Hossein'
'Lotfian, Nahid'
'Salimi, Alireza'
'Bauz\'a, Antonio'
'Van Deun, Rik'
'Decadt, Roel'
'Barcel\'o-Oliver, Miquel'
'Frontera, Antonio'

_publ_section_title
;
 Syntheses, structures, properties and DFT study of hybrid
 inorganic-organic architectures constructed from trinuclear lanthanide
 frameworks and Keggin-type polyoxometalates.
;
_journal_issue 4
_journal_name_full 'Dalton transactions (Cambridge, England : 2003)'
_journal_page_first 1906
_journal_page_last 1916
_journal_paper_doi 10.1039/c3dt51971f
_journal_volume 43
_journal_year 2014
_chemical_absolute_configuration rmad
_chemical_formula_moiety 'C21  H63  N3  O82  Na1  Si1  Eu3  W12'
_chemical_formula_sum 'C21 H63 Eu3 N3 Na O82 Si W12'
_chemical_formula_weight 4382.9
_chemical_name_systematic
;
 ?
;
_space_group_IT_number 146
_symmetry_cell_setting trigonal
_symmetry_Int_Tables_number 146
_symmetry_space_group_name_Hall 'R 3'
_symmetry_space_group_name_H-M 'R 3 :H'
_atom_sites_solution_hydrogens geom
_atom_sites_solution_primary direct
_atom_sites_solution_secondary difmap
_audit_conform_dict_location ftp://ftp.iucr.org/pub/cif_core.dic
_audit_conform_dict_name cif_core.dic
_audit_conform_dict_version 2.4.3
_audit_creation_date 2013-10-17T13:39:29-00:00
_audit_creation_method 'WinGX routine CIF_UPDATE'
_cell_angle_alpha 90
_cell_angle_beta 90
_cell_angle_gamma 120
_cell_formula_units_Z 3
_cell_length_a 18.0786(7)
_cell_length_b 18.0786(7)
_cell_length_c 20.9495(9)
_cell_measurement_reflns_used 4892
_cell_measurement_temperature 120(2)
_cell_measurement_theta_max 25.675
_cell_measurement_theta_min 2.339
_cell_measurement_wavelength 0.71073
_cell_volume 5929.7(4)
_computing_cell_refinement 'X-Area 1.31 (Stoe & Cie GmbH, 2005)'
_computing_data_collection 'X-Area 1.31 (Stoe & Cie GmbH, 2005)'
_computing_data_reduction 'X-Area 1.31 (Stoe & Cie GmbH, 2005)'
_computing_molecular_graphics 'Ortep for Windows (Farrugia, 2012)'
_computing_publication_material 'WinGX publication routines (Farrugia, 2012)'
_computing_structure_refinement 'SHELXL-2013 (Sheldrick, 2013)'
_diffrn_ambient_temperature 120(2)
_diffrn_detector_area_resol_mean '0.15 mm'
_diffrn_measured_fraction_theta_full 0.999
_diffrn_measured_fraction_theta_max 0.999
_diffrn_measurement_device_type 'STOE IPDS II'
_diffrn_measurement_method 'rotation method'
_diffrn_radiation_probe x-ray
_diffrn_radiation_type MoK\a
_diffrn_radiation_wavelength 0.71073
_diffrn_reflns_av_R_equivalents 0.0829
_diffrn_reflns_Laue_measured_fraction_full 0.999
_diffrn_reflns_Laue_measured_fraction_max 0.999
_diffrn_reflns_limit_h_max 22
_diffrn_reflns_limit_h_min -22
_diffrn_reflns_limit_k_max 22
_diffrn_reflns_limit_k_min -22
_diffrn_reflns_limit_l_max 25
_diffrn_reflns_limit_l_min -24
_diffrn_reflns_number 11382
_diffrn_reflns_point_group_measured_fraction_full 0.976
_diffrn_reflns_point_group_measured_fraction_max 0.975
_diffrn_reflns_theta_full 25.242
_diffrn_reflns_theta_max 25.675
_diffrn_reflns_theta_min 2.339
_exptl_absorpt_coefficient_mu 19.874
_exptl_absorpt_correction_T_max 0.0840
_exptl_absorpt_correction_T_min 0.0579
_exptl_absorpt_correction_type sphere
_exptl_absorpt_process_details
;
Interpolation using  Int.Tab. Vol. C (1992) p. 523,Tab. 6.3.3.3
for values of muR in the range 0-2.5, and Int.Tab. Vol.II (1959)
p.302; Table 5.3.6 B for muR in the range 2.6-10.0.
The interpolation procedure of C.W.Dwiggins Jr (Acta Cryst.(1975)
A31,146-148) is used with some modification.
;
_exptl_crystal_colour yellow
_exptl_crystal_density_diffrn 3.682
_exptl_crystal_density_method 'not measured'
_exptl_crystal_description block
_exptl_crystal_F_000 5904
_exptl_crystal_size_max 0.25
_exptl_crystal_size_mid 0.22
_exptl_crystal_size_min 0.20
_exptl_crystal_size_rad 0.1100
_refine_diff_density_max 2.593
_refine_diff_density_min -1.641
_refine_diff_density_rms 0.336
_refine_ls_abs_structure_details
;
 Flack x determined using 1695 quotients [(I+)-(I-)]/[(I+)+(I-)]
 (Parsons and Flack (2004), Acta Cryst. A60, s61).
;
_refine_ls_abs_structure_Flack -0.01(3)
_refine_ls_extinction_method none
_refine_ls_goodness_of_fit_ref 0.985
_refine_ls_hydrogen_treatment constr
_refine_ls_matrix_type full
_refine_ls_number_constraints 0
_refine_ls_number_parameters 371
_refine_ls_number_reflns 4892
_refine_ls_number_restraints 419
_refine_ls_restrained_S_all 0.957
_refine_ls_R_factor_all 0.065
_refine_ls_R_factor_gt 0.0519
_refine_ls_shift/su_max 0.001
_refine_ls_shift/su_mean 0
_refine_ls_structure_factor_coef Fsqd
_refine_ls_weighting_details 'w=1/[\s^2^(Fo^2^)+(0.0640P)^2^] where P=(Fo^2^+2Fc^2^)/3'
_refine_ls_weighting_scheme calc
_refine_ls_wR_factor_gt 0.112
_refine_ls_wR_factor_ref 0.1169
_reflns_number_gt 4130
_reflns_number_total 4892
_reflns_threshold_expression 'I > 2\s(I)'
_cod_data_source_file c3dt51971f.txt
_cod_data_source_block shelx
_cod_original_cell_volume 5929.7(5)
_cod_database_code 7028385
_exptl_absorpt_correction_t_ave 0.0735

loop_
_symmetry_equiv_pos_as_xyz
'x, y, z'
'-y, x-y, z'
'-x+y, -x, z'
'x+2/3, y+1/3, z+1/3'
'-y+2/3, x-y+1/3, z+1/3'
'-x+y+2/3, -x+1/3, z+1/3'
'x+1/3, y+2/3, z+2/3'
'-y+1/3, x-y+2/3, z+2/3'
'-x+y+1/3, -x+2/3, z+2/3'

loop_
_atom_site_label
_atom_site_type_symbol
_atom_site_fract_x
_atom_site_fract_y
_atom_site_fract_z
_atom_site_U_iso_or_equiv
_atom_site_adp_type
_atom_site_occupancy
_atom_site_calc_flag
O5W O 0.839(3) 1.025(3) 0.929(2) 0.086(13) Uani 1 d
O6W O 0.620(3) 0.938(3) 0.791(2) 0.079(12) Uani 1 d
O7W O 0.834(4) 0.869(4) 0.041(3) 0.13(2) Uani 1 d
O8W O 0.7351(18) 0.7846(18) 0.2245(11) 0.039(5) Uani 1 d
O9W O 0.609(3) 0.821(2) 0.6978(17) 0.067(10) Uani 1 d
W1 W 0.87641(10) 0.94568(11) 0.75181(6) 0.0294(4) Uani 1 d
W2 W 0.92581(8) 0.86338(8) 0.47818(5) 0.0160(3) Uani 1 d
W3 W 0.82072(9) 1.03178(9) 0.61078(5) 0.0210(3) Uani 1 d
W4 W 0.79777(9) 0.81745(9) 0.60484(5) 0.0209(3) Uani 1 d
Si1 Si 1 1 0.6108(9) 0.018(2) Uani 1 d
O1 O 0.9006(15) 0.8186(16) 0.4033(11) 0.027(4) Uani 1 d
O2 O 0.8310(15) 0.8590(15) 0.6889(10) 0.024(4) Uani 1 d
O3 O 0.8445(15) 1.0075(15) 0.6916(11) 0.025(4) Uani 1 d
O4 O 0.7980(18) 0.9085(18) 0.8081(12) 0.036(6) Uani 1 d
O5 O 1 1 0.6873(18) 0.023(5) Uani 1 d
O6 O 0.7231(14) 1.0236(15) 0.6211(12) 0.026(5) Uani 1 d
O7 O 1.0417(13) 0.9466(13) 0.4690(9) 0.017(4) Uani 1 d
O8 O 0.7903(13) 0.9154(13) 0.5899(10) 0.015(3) Uani 1 d
O9 O 0.6932(15) 0.7417(15) 0.6149(12) 0.027(5) Uani 1 d
O10 O 0.9442(14) 0.9017(14) 0.5834(10) 0.018(4) Uani 1 d
O11 O 0.8523(14) 0.7483(15) 0.6206(11) 0.025(4) Uani 1 d
O12 O 0.9584(17) 1.0572(16) 0.7864(11) 0.030(5) Uani 1 d
O13 O 0.8342(14) 1.0483(13) 0.5192(10) 0.020(4) Uani 1 d
O14 O 0.8135(15) 0.8033(14) 0.5170(10) 0.022(4) Uani 1 d
Eu1 Eu 0.83636(12) 0.76048(13) 0.29692(8) 0.0309(4) Uani 1 d
O1W O 0.8897(16) 0.6587(17) 0.3133(12) 0.035(5) Uani 1 d
O2W O 0.7380(19) 0.6205(19) 0.2425(12) 0.043(5) Uani 1 d
N101 N 0.7529(18) 0.8077(19) 0.3618(13) 0.030(4) Uani 1 d
C102 C 0.694(2) 0.759(2) 0.4044(15) 0.029(6) Uani 1 d
C103 C 0.648(2) 0.781(2) 0.4454(14) 0.024(6) Uani 1 d
H103 H 0.6059 0.7411 0.474 0.029 Uiso 1 calc
C104 C 0.669(2) 0.866(2) 0.4406(17) 0.029(6) Uani 1 d
O104 O 0.631(2) 0.895(2) 0.4817(13) 0.048(7) Uani 1 d
H104 H 0.6602 0.9133 0.5149 0.072 Uiso 1 calc
C105 C 0.729(2) 0.922(2) 0.3946(17) 0.032(6) Uani 1 d
H105 H 0.7413 0.9789 0.3893 0.038 Uiso 1 calc
C106 C 0.768(2) 0.888(2) 0.3579(17) 0.033(6) Uani 1 d
C107 C 0.684(2) 0.668(2) 0.4073(16) 0.028(6) Uani 1 d
O108 O 0.7380(14) 0.6577(16) 0.3730(11) 0.026(4) Uani 1 d
O109 O 0.632(2) 0.612(2) 0.4463(12) 0.040(6) Uani 1 d
C110 C 0.833(2) 0.9420(19) 0.3118(16) 0.033(6) Uani 1 d
O111 O 0.8788(17) 0.9096(16) 0.2900(12) 0.037(4) Uani 1 d
O112 O 0.8444(18) 1.0143(15) 0.2913(13) 0.041(6) Uani 1 d
Na1 Na 1 1 0.2259(14) 0.049(4) Uani 1 d
O4W O 1.060(3) 0.912(4) 0.163(3) 0.119(16) Uani 1 d
O3W O 0.880(2) 0.776(2) 0.1835(13) 0.048(6) Uani 1 d

loop_
_atom_site_aniso_label
_atom_site_aniso_U_11
_atom_site_aniso_U_22
_atom_site_aniso_U_33
_atom_site_aniso_U_23
_atom_site_aniso_U_13
_atom_site_aniso_U_12
O5W 0.07(2) 0.08(2) 0.08(2) -0.004(18) 0.013(17) 0.015(16)
O6W 0.08(2) 0.09(2) 0.09(2) -0.018(18) 0.003(17) 0.062(18)
O7W 0.16(3) 0.14(3) 0.11(3) -0.01(2) 0.00(2) 0.08(2)
O8W 0.049(11) 0.051(12) 0.013(9) -0.002(9) -0.009(8) 0.022(9)
O9W 0.08(2) 0.08(2) 0.059(18) -0.012(15) 0.007(16) 0.055(17)
W1 0.0364(9) 0.0381(9) 0.0113(6) -0.0012(6) 0.0056(6) 0.0168(7)
W2 0.0175(6) 0.0197(7) 0.0100(5) -0.0016(5) 0.0018(5) 0.0086(6)
W3 0.0223(7) 0.0235(7) 0.0174(7) -0.0063(5) 0.0019(5) 0.0116(6)
W4 0.0228(7) 0.0224(7) 0.0172(7) 0.0003(5) 0.0078(5) 0.0111(6)
Si1 0.018(4) 0.018(4) 0.018(5) 0 0 0.0091(18)
O1 0.020(8) 0.035(10) 0.020(6) -0.011(6) -0.001(6) 0.010(7)
O2 0.026(9) 0.030(8) 0.016(7) 0.000(6) 0.001(6) 0.014(7)
O3 0.032(9) 0.025(9) 0.018(7) -0.007(6) 0.005(7) 0.014(8)
O4 0.043(12) 0.037(12) 0.020(10) -0.001(8) 0.009(9) 0.013(10)
O5 0.026(7) 0.026(7) 0.018(9) 0 0 0.013(3)
O6 0.017(10) 0.025(11) 0.030(11) 0.000(9) 0.006(8) 0.005(9)
O7 0.018(7) 0.015(8) 0.012(8) -0.004(7) -0.001(6) 0.005(6)
O8 0.015(4) 0.016(4) 0.015(4) -0.0007(15) 0.0004(15) 0.008(2)
O9 0.025(8) 0.023(9) 0.036(12) -0.003(9) 0.013(8) 0.013(7)
O10 0.022(7) 0.020(8) 0.017(7) -0.004(6) 0.002(6) 0.014(6)
O11 0.021(9) 0.027(9) 0.027(9) 0.001(7) 0.000(8) 0.012(7)
O12 0.041(10) 0.029(9) 0.015(9) -0.002(7) 0.006(7) 0.013(7)
O13 0.026(9) 0.016(8) 0.018(7) -0.003(7) -0.009(7) 0.011(8)
O14 0.026(8) 0.023(9) 0.020(7) -0.003(7) 0.003(6) 0.013(7)
Eu1 0.0382(10) 0.0445(11) 0.0138(8) -0.0109(7) -0.0057(7) 0.0235(9)
O1W 0.032(11) 0.036(10) 0.037(12) -0.005(9) 0.004(9) 0.018(10)
O2W 0.047(13) 0.046(9) 0.027(11) -0.024(9) -0.012(9) 0.017(9)
N101 0.034(10) 0.036(8) 0.022(8) -0.006(7) -0.006(7) 0.018(8)
C102 0.027(11) 0.041(10) 0.027(12) -0.002(9) -0.005(8) 0.024(9)
C103 0.027(12) 0.030(10) 0.012(10) -0.007(8) -0.008(8) 0.012(9)
C104 0.033(12) 0.030(10) 0.024(11) -0.009(9) -0.013(8) 0.015(9)
O104 0.071(17) 0.057(16) 0.023(12) -0.016(11) -0.005(10) 0.038(14)
C105 0.038(12) 0.030(11) 0.026(11) -0.006(9) -0.008(8) 0.015(9)
C106 0.033(12) 0.038(10) 0.029(11) -0.003(8) -0.009(8) 0.020(9)
C107 0.028(11) 0.034(10) 0.025(11) -0.006(9) -0.005(8) 0.018(9)
O108 0.022(8) 0.035(8) 0.026(8) -0.008(6) -0.006(6) 0.019(6)
O109 0.055(14) 0.063(14) 0.024(12) 0.009(10) 0.009(9) 0.046(12)
C110 0.028(11) 0.032(10) 0.034(12) -0.005(9) -0.012(8) 0.012(9)
O111 0.038(9) 0.040(7) 0.031(9) -0.007(7) -0.008(7) 0.018(7)
O112 0.047(12) 0.028(9) 0.041(12) -0.009(8) -0.007(9) 0.014(9)
Na1 0.056(6) 0.056(6) 0.035(10) 0 0 0.028(3)
O4W 0.11(2) 0.13(3) 0.11(3) -0.002(19) 0.061(19) 0.054(18)
O3W 0.062(15) 0.060(12) 0.022(8) 0.000(8) 0.009(10) 0.030(11)

loop_
_atom_type_symbol
_atom_type_description
_atom_type_scat_dispersion_real
_atom_type_scat_dispersion_imag
_atom_type_scat_source
C C 0.0033 0.0016 'International Tables Vol C Tables 4.2.6.8 and 6.1.1.4'
H H 0 0 'International Tables Vol C Tables 4.2.6.8 and 6.1.1.4'
N N 0.0061 0.0033 'International Tables Vol C Tables 4.2.6.8 and 6.1.1.4'
O O 0.0106 0.006 'International Tables Vol C Tables 4.2.6.8 and 6.1.1.4'
Na Na 0.0362 0.0249 'International Tables Vol C Tables 4.2.6.8 and 6.1.1.4'
Si Si 0.0817 0.0704 'International Tables Vol C Tables 4.2.6.8 and 6.1.1.4'
Eu Eu -0.1578 3.6682 'International Tables Vol C Tables 4.2.6.8 and 6.1.1.4'
W W -0.849 6.8722 'International Tables Vol C Tables 4.2.6.8 and 6.1.1.4'

loop_
_geom_angle_atom_site_label_1
_geom_angle_atom_site_label_2
_geom_angle_atom_site_label_3
_geom_angle
_geom_angle_site_symmetry_1
_geom_angle_site_symmetry_3
O4 W1 O12 98.5(12) . 2_765
O4 W1 O2 103.0(12) . .
O12 W1 O2 91.1(11) 2_765 .
O4 W1 O12 101.7(11) . .
O12 W1 O12 89.0(16) 2_765 .
O2 W1 O12 155.0(10) . .
O4 W1 O3 104.3(12) . .
O12 W1 O3 157.3(10) 2_765 .
O2 W1 O3 84.0(9) . .
O12 W1 O3 86.4(10) . .
O4 W1 O5 170.9(12) . .
O12 W1 O5 74.1(9) 2_765 .
O2 W1 O5 82.8(9) . .
O12 W1 O5 73.2(9) . .
O3 W1 O5 83.2(9) . .
O1 W2 O7 102.1(10) . .
O1 W2 O13 99.9(11) . 2_765
O7 W2 O13 92.8(9) . 2_765
O1 W2 O14 99.3(10) . .
O7 W2 O14 157.9(9) . .
O13 W2 O14 88.4(9) 2_765 .
O1 W2 O7 101.7(11) . 3_675
O7 W2 O7 85.1(13) . 3_675
O13 W2 O7 158.3(9) 2_765 3_675
O14 W2 O7 85.7(9) . 3_675
O1 W2 O10 170.9(10) . .
O7 W2 O10 85.5(8) . .
O13 W2 O10 74.5(8) 2_765 .
O14 W2 O10 73.6(8) . .
O7 W2 O10 83.7(8) 3_675 .
O6 W3 O3 102.4(11) . .
O6 W3 O11 103.1(11) . 3_675
O3 W3 O11 92.3(10) . 3_675
O6 W3 O13 100.6(10) . .
O3 W3 O13 156.2(10) . .
O11 W3 O13 88.4(10) 3_675 .
O6 W3 O8 102.3(10) . .
O3 W3 O8 85.6(9) . .
O11 W3 O8 154.3(10) 3_675 .
O13 W3 O8 83.6(9) . .
O6 W3 O10 171.5(10) . 3_675
O3 W3 O10 85.4(9) . 3_675
O11 W3 O10 73.1(9) 3_675 3_675
O13 W3 O10 72.0(8) . 3_675
O8 W3 O10 81.2(8) . 3_675
O9 W4 O8 101.9(10) . .
O9 W4 O2 102.0(11) . .
O8 W4 O2 86.5(10) . .
O9 W4 O14 101.1(11) . .
O8 W4 O14 93.0(9) . .
O2 W4 O14 156.5(10) . .
O9 W4 O11 100.1(10) . .
O8 W4 O11 157.9(10) . .
O2 W4 O11 86.3(10) . .
O14 W4 O11 85.5(10) . .
O9 W4 O10 169.7(9) . .
O8 W4 O10 86.9(8) . .
O2 W4 O10 83.6(9) . .
O14 W4 O10 72.8(9) . .
O11 W4 O10 71.6(8) . .
O5 Si1 O10 110.4(10) . .
O5 Si1 O10 110.4(10) . 2_765
O10 Si1 O10 108.5(10) . 2_765
O5 Si1 O10 110.4(10) . 3_675
O10 Si1 O10 108.5(10) . 3_675
O10 Si1 O10 108.5(10) 2_765 3_675
W2 O1 Eu1 166.8(14) . .
W1 O2 W4 153.8(14) . .
W3 O3 W1 153.5(12) . .
Si1 O5 W1 124.9(8) . .
Si1 O5 W1 124.9(8) . 3_675
W1 O5 W1 90.6(11) . 3_675
Si1 O5 W1 124.9(8) . 2_765
W1 O5 W1 90.6(11) . 2_765
W1 O5 W1 90.6(11) 3_675 2_765
W2 O7 W2 151.9(12) . 2_765
W4 O8 W3 150.9(12) . .
Si1 O10 W2 125.5(13) . .
Si1 O10 W4 121.1(11) . .
W2 O10 W4 92.4(8) . .
Si1 O10 W3 124.8(12) . 2_765
W2 O10 W3 92.0(7) . 2_765
W4 O10 W3 91.6(8) . 2_765
W3 O11 W4 123.7(12) 2_765 .
W1 O12 W1 122.0(12) 3_675 .
W2 O13 W3 121.4(11) 3_675 .
W4 O14 W2 121.1(12) . .
O112 Eu1 O111 76.1(9) 2_765 .
O112 Eu1 O108 130.7(9) 2_765 .
O111 Eu1 O108 126.8(8) . .
O112 Eu1 O3W 71.1(10) 2_765 .
O111 Eu1 O3W 84.8(10) . .
O108 Eu1 O3W 142.2(9) . .
O112 Eu1 N101 125.4(9) 2_765 .
O111 Eu1 N101 63.6(9) . .
O108 Eu1 N101 64.1(9) . .
O3W Eu1 N101 134.5(10) . .
O112 Eu1 O1 69.5(9) 2_765 .
O111 Eu1 O1 76.2(9) . .
O108 Eu1 O1 75.1(8) . .
O3W Eu1 O1 139.2(10) . .
N101 Eu1 O1 66.4(8) . .
O112 Eu1 O1W 68.6(9) 2_765 .
O111 Eu1 O1W 144.1(9) . .
O108 Eu1 O1W 75.5(8) . .
O3W Eu1 O1W 89.9(9) . .
N101 Eu1 O1W 134.9(9) . .
O1 Eu1 O1W 85.3(8) . .
O112 Eu1 O2W 124.1(9) 2_765 .
O111 Eu1 O2W 139.9(9) . .
O108 Eu1 O2W 69.4(8) . .
O3W Eu1 O2W 72.8(10) . .
N101 Eu1 O2W 110.4(9) . .
O1 Eu1 O2W 140.7(9) . .
O1W Eu1 O2W 70.1(9) . .
O112 Eu1 O8W 127.2(10) 2_765 .
O111 Eu1 O8W 68.3(9) . .
O108 Eu1 O8W 101.9(8) . .
O3W Eu1 O8W 68.1(10) . .
N101 Eu1 O8W 70.0(8) . .
O1 Eu1 O8W 132.6(8) . .
O1W Eu1 O8W 140.9(9) . .
O2W Eu1 O8W 72.5(10) . .
O112 Eu1 Na1 52.2(7) 2_765 .
O111 Eu1 Na1 30.8(6) . .
O108 Eu1 Na1 155.9(6) . .
O3W Eu1 Na1 60.8(8) . .
N101 Eu1 Na1 94.4(8) . .
O1 Eu1 Na1 86.6(7) . .
O1W Eu1 Na1 119.2(6) . .
O2W Eu1 Na1 131.9(8) . .
O8W Eu1 Na1 78.9(7) . .
C102 N101 C106 115(3) . .
C102 N101 Eu1 124(2) . .
C106 N101 Eu1 121(2) . .
N101 C102 C103 129(3) . .
N101 C102 C107 111(3) . .
C103 C102 C107 120(3) . .
C102 C103 C104 114(3) . .
O104 C104 C103 118(3) . .
O104 C104 C105 121(3) . .
C103 C104 C105 121(3) . .
C106 C105 C104 117(3) . .
N101 C106 C105 125(4) . .
N101 C106 C110 116(3) . .
C105 C106 C110 119(3) . .
O109 C107 O108 124(3) . .
O109 C107 C102 120(3) . .
O108 C107 C102 116(3) . .
C107 O108 Eu1 125(2) . .
O112 C110 O111 121(3) . .
O112 C110 C106 125(3) . .
O111 C110 C106 114(3) . .
C110 O111 Na1 117.3(19) . .
C110 O111 Eu1 124(2) . .
Na1 O111 Eu1 118.0(9) . .
C110 O112 Eu1 148(2) . 3_675
O111 Na1 O111 91.4(11) 3_675 2_765
O111 Na1 O111 91.4(11) 3_675 .
O111 Na1 O111 91.4(11) 2_765 .
O111 Na1 O4W 112.0(12) 3_675 3_675
O111 Na1 O4W 147.7(14) 2_765 3_675
O111 Na1 O4W 67.1(16) . 3_675
O111 Na1 O4W 67.1(16) 3_675 2_765
O111 Na1 O4W 112.0(13) 2_765 2_765
O111 Na1 O4W 147.7(14) . 2_765
O4W Na1 O4W 98(2) 3_675 2_765
O111 Na1 O4W 147.7(14) 3_675 .
O111 Na1 O4W 67.1(16) 2_765 .
O111 Na1 O4W 112.0(13) . .
O4W Na1 O4W 98(2) 3_675 .
O4W Na1 O4W 98(2) 2_765 .
O111 Na1 Eu1 76.5(6) 3_675 2_765
O111 Na1 Eu1 31.2(5) 2_765 2_765
O111 Na1 Eu1 118.6(10) . 2_765
O4W Na1 Eu1 170.3(15) 3_675 2_765
O4W Na1 Eu1 80.9(11) 2_765 2_765
O4W Na1 Eu1 72.9(14) . 2_765
O111 Na1 Eu1 31.2(5) 3_675 3_675
O111 Na1 Eu1 118.6(10) 2_765 3_675
O111 Na1 Eu1 76.5(6) . 3_675
O4W Na1 Eu1 80.9(11) 3_675 3_675
O4W Na1 Eu1 72.9(14) 2_765 3_675
O4W Na1 Eu1 170.3(15) . 3_675
Eu1 Na1 Eu1 107.7(4) 2_765 3_675
O111 Na1 Eu1 118.6(10) 3_675 .
O111 Na1 Eu1 76.5(6) 2_765 .
O111 Na1 Eu1 31.2(5) . .
O4W Na1 Eu1 72.9(14) 3_675 .
O4W Na1 Eu1 170.3(15) 2_765 .
O4W Na1 Eu1 80.9(11) . .
Eu1 Na1 Eu1 107.7(4) 2_765 .
Eu1 Na1 Eu1 107.7(4) 3_675 .

loop_
_geom_bond_atom_site_label_1
_geom_bond_atom_site_label_2
_geom_bond_distance
_geom_bond_site_symmetry_2
O8W Eu1 2.58(3) .
W1 O4 1.70(3) .
W1 O12 1.89(3) 2_765
W1 O2 1.89(2) .
W1 O12 1.95(2) .
W1 O3 1.95(2) .
W1 O5 2.36(2) .
W2 O1 1.72(2) .
W2 O7 1.88(2) .
W2 O13 1.89(2) 2_765
W2 O14 1.94(2) .
W2 O7 1.94(2) 3_675
W2 O10 2.28(2) .
W3 O6 1.71(2) .
W3 O3 1.85(2) .
W3 O11 1.85(2) 3_675
W3 O13 1.94(2) .
W3 O8 1.94(2) .
W3 O10 2.36(2) 3_675
W4 O9 1.70(2) .
W4 O8 1.87(2) .
W4 O2 1.89(2) .
W4 O14 1.90(2) .
W4 O11 1.97(2) .
W4 O10 2.35(2) .
Si1 O5 1.60(4) .
Si1 O10 1.65(2) .
Si1 O10 1.65(2) 2_765
Si1 O10 1.65(2) 3_675
O1 Eu1 2.49(2) .
O5 W1 2.36(2) 3_675
O5 W1 2.36(2) 2_765
O7 W2 1.94(2) 2_765
O10 W3 2.36(2) 2_765
O11 W3 1.85(2) 2_765
O12 W1 1.89(3) 3_675
O13 W2 1.89(2) 3_675
Eu1 O112 2.34(2) 2_765
Eu1 O111 2.41(2) .
Eu1 O108 2.42(2) .
Eu1 O3W 2.47(3) .
Eu1 N101 2.48(3) .
Eu1 O1W 2.49(3) .
Eu1 O2W 2.52(3) .
Eu1 Na1 4.112(11) .
N101 C102 1.33(5) .
N101 C106 1.33(5) .
C102 C103 1.39(5) .
C102 C107 1.56(3) .
C103 C104 1.40(5) .
C104 O104 1.35(5) .
C104 C105 1.42(5) .
C105 C106 1.38(5) .
C106 C110 1.46(5) .
C107 O109 1.28(4) .
C107 O108 1.29(4) .
C110 O112 1.29(2) .
C110 O111 1.31(2) .
O111 Na1 2.39(3) .
O112 Eu1 2.34(2) 3_675
Na1 O111 2.39(3) 3_675
Na1 O111 2.39(3) 2_765
Na1 O4W 2.67(5) 3_675
Na1 O4W 2.67(5) 2_765
Na1 O4W 2.67(5) .
Na1 Eu1 4.112(11) 2_765
Na1 Eu1 4.112(11) 3_675

loop_
_geom_hbond_atom_site_label_D
_geom_hbond_atom_site_label_H
_geom_hbond_atom_site_label_A
_geom_hbond_distance_DH
_geom_hbond_distance_HA
_geom_hbond_distance_DA
_geom_hbond_angle_DHA
_geom_hbond_site_symmetry_A
O104 H104 O5W 0.84 2.8 2.97(6) 93.3 9_564

loop_
_geom_torsion_atom_site_label_1
_geom_torsion_atom_site_label_2
_geom_torsion_atom_site_label_3
_geom_torsion_atom_site_label_4
_geom_torsion
_geom_torsion_site_symmetry_1
_geom_torsion_site_symmetry_4
O7 W2 O1 Eu1 -129(6) . .
O13 W2 O1 Eu1 136(6) 2_765 .
O14 W2 O1 Eu1 46(6) . .
O7 W2 O1 Eu1 -41(7) 3_675 .
O4 W1 O2 W4 126(3) . .
O12 W1 O2 W4 -136(3) 2_765 .
O12 W1 O2 W4 -46(5) . .
O3 W1 O2 W4 22(3) . .
O5 W1 O2 W4 -62(3) . .
O9 W4 O2 W1 -124(3) . .
O8 W4 O2 W1 -22(3) . .
O14 W4 O2 W1 67(4) . .
O11 W4 O2 W1 137(3) . .
O10 W4 O2 W1 65(3) . .
O6 W3 O3 W1 127(3) . .
O11 W3 O3 W1 -129(3) 3_675 .
O13 W3 O3 W1 -38(5) . .
O8 W3 O3 W1 26(3) . .
O10 W3 O3 W1 -56(3) 3_675 .
O10 Si1 O5 W1 -59.6(8) . .
O10 Si1 O5 W1 -179.5(8) 2_765 .
O10 Si1 O5 W1 60.5(8) 3_675 .
O10 Si1 O5 W1 -179.6(8) . 3_675
O10 Si1 O5 W1 60.4(8) 2_765 3_675
O10 Si1 O5 W1 -59.6(8) 3_675 3_675
O10 Si1 O5 W1 60.4(8) . 2_765
O10 Si1 O5 W1 -59.6(8) 2_765 2_765
O10 Si1 O5 W1 -179.6(8) 3_675 2_765
O1 W2 O7 W2 130(3) . 2_765
O13 W2 O7 W2 -129(2) 2_765 2_765
O14 W2 O7 W2 -37(4) . 2_765
O7 W2 O7 W2 29(3) 3_675 2_765
O10 W2 O7 W2 -55(2) . 2_765
O9 W4 O8 W3 124(2) . .
O2 W4 O8 W3 22(2) . .
O14 W4 O8 W3 -134(2) . .
O11 W4 O8 W3 -49(4) . .
O10 W4 O8 W3 -62(2) . .
O5 Si1 O10 W2 -178.2(9) . .
O10 Si1 O10 W2 -57.1(15) 2_765 .
O10 Si1 O10 W2 60.7(14) 3_675 .
O5 Si1 O10 W4 62.4(13) . .
O10 Si1 O10 W4 -176.5(8) 2_765 .
O10 Si1 O10 W4 -59(2) 3_675 .
O5 Si1 O10 W3 -55.0(13) . 2_765
O10 Si1 O10 W3 66(2) 2_765 2_765
O10 Si1 O10 W3 -176.1(10) 3_675 2_765
O9 W4 O14 W2 -172.4(13) . .
O8 W4 O14 W2 84.9(13) . .
O2 W4 O14 W2 -3(3) . .
O11 W4 O14 W2 -73.0(13) . .
O10 W4 O14 W2 -1.0(11) . .
C106 N101 C102 C103 -1(2) . .
Eu1 N101 C102 C103 176.0(16) . .
C106 N101 C102 C107 -177(3) . .
Eu1 N101 C102 C107 -1(2) . .
N101 C102 C103 C104 -1(2) . .
C107 C102 C103 C104 175(2) . .
C102 C103 C104 O104 -176(2) . .
C102 C103 C104 C105 3(4) . .
O104 C104 C105 C106 176(3) . .
C103 C104 C105 C106 -3(5) . .
C102 N101 C106 C105 1(4) . .
Eu1 N101 C106 C105 -176(3) . .
C102 N101 C106 C110 179(2) . .
Eu1 N101 C106 C110 3(4) . .
C104 C105 C106 N101 1(5) . .
C104 C105 C106 C110 -177(3) . .
N101 C102 C107 O109 179(3) . .
C103 C102 C107 O109 2(4) . .
N101 C102 C107 O108 6(3) . .
C103 C102 C107 O108 -172(2) . .
O109 C107 O108 Eu1 179(3) . .
C102 C107 O108 Eu1 -8(3) . .
N101 C106 C110 O112 165(3) . .
C105 C106 C110 O112 -17(5) . .
N101 C106 C110 O111 -13(4) . .
C105 C106 C110 O111 166(3) . .
O112 C110 O111 Na1 11(4) . .
C106 C110 O111 Na1 -171(2) . .
O112 C110 O111 Eu1 -159(2) . .
C106 C110 O111 Eu1 18(4) . .
O111 C110 O112 Eu1 -81(5) . 3_675
C106 C110 O112 Eu1 102(5) . 3_675
